data_7062580
loop_
_publ_author_name
'Ozturk, Ibrahim I.'
'Turk, Kadriye'
'Grze\'skiewicz, Anita M.'
'Kubicki, Maciej'
'Banti, Christina N.'
'Hadjikakou, Sotiris K.'

_publ_section_title
;
 Heteroleptic six-coordinate bismuth(iii) complexes with 2-acetylthiophene
 thiosemicarbazones: synthesis, characterization, and biological
 properties
;
_journal_issue 27
_journal_name_full 'New Journal of Chemistry'
_journal_page_first 12779
_journal_page_last 12789
_journal_paper_doi 10.1039/D3NJ01411H
_journal_volume 47
_journal_year 2023
_chemical_formula_moiety 'C16 H22 Bi Br3 N6 S4'
_chemical_formula_sum 'C16 H22 Bi Br3 N6 S4'
_chemical_formula_weight 875.34
_space_group_crystal_system triclinic
_space_group_IT_number 2
_space_group_name_Hall '-P 1'
_space_group_name_H-M_alt 'P -1'
_atom_sites_solution_hydrogens geom
_atom_sites_solution_primary dual
_audit_creation_date 2023-04-18
_audit_creation_method
;
Olex2 1.5
(compiled 2023.02.24 svn.rf166f9f3 for OlexSys, GUI svn.r6725)
;
_audit_update_record
;
2023-04-20 deposited with the CCDC.	2023-06-05 downloaded from the CCDC.
;
_cell_angle_alpha 96.255(2)
_cell_angle_beta 107.865(2)
_cell_angle_gamma 103.806(2)
_cell_formula_units_Z 2
_cell_length_a 10.5852(3)
_cell_length_b 11.5076(3)
_cell_length_c 11.7328(3)
_cell_measurement_reflns_used 16751
_cell_measurement_temperature 100.01(10)
_cell_measurement_theta_max 28.3390
_cell_measurement_theta_min 2.7800
_cell_volume 1295.06(6)
_computing_cell_refinement 'CrysAlisPro 1.171.40.53 (Rigaku OD, 2019)'
_computing_data_collection 'CrysAlisPro 1.171.40.53 (Rigaku OD, 2019)'
_computing_data_reduction 'CrysAlisPro 1.171.40.53 (Rigaku OD, 2019)'
_computing_molecular_graphics 'Olex2 1.5 (Dolomanov et al., 2009)'
_computing_publication_material 'Olex2 1.5 (Dolomanov et al., 2009)'
_computing_structure_refinement 'SHELXL 2018/3 (Sheldrick, 2015)'
_computing_structure_solution 'SHELXT  (Sheldrick, 2015)'
_diffrn_ambient_environment N~2~
_diffrn_ambient_temperature 100.01(10)
_diffrn_detector 'CCD plate'
_diffrn_detector_area_resol_mean 16.1544
_diffrn_detector_type Eos
_diffrn_measured_fraction_theta_full 0.999
_diffrn_measured_fraction_theta_max 0.894
_diffrn_measurement_details
;
List of Runs (angles in degrees, time in seconds):

  # Type    Start    End  Width  t~exp~   \w     \q     \k     \f   Frames
#--------------------------------------------------------------------------
  1  \w    -11.00  85.00   1.00   12.31    --   16.41  72.00  52.00   96
  2  \w    -53.00  44.00   1.00   12.31    --   16.41 -72.00 -77.00   97
  3  \w     -9.00  89.00   1.00   12.31    --   16.41  37.00 -30.00   98
  4  \w    -39.00  52.00   1.00   12.31    --  -17.27  57.00-180.00   91
  5  \w    -39.00  13.00   1.00   12.31    --  -17.27 -77.00  60.00   52
  6  \w    -86.00   4.00   1.00   12.31    --  -17.27 -57.00 150.00   90
  7  \w    -20.00  58.00   1.00   12.31    --   16.41 -99.00  30.00   78
  8  \w    -20.00  58.00   1.00   12.31    --   16.41 -99.00-180.00   78
  9  \w    -14.00  39.00   1.00   12.31    --   16.41  77.00 -90.00   53
 10  \w     39.00  92.00   1.00   12.31    --   16.41 178.00-180.00   53
 11  \w    -20.00  58.00   1.00   12.31    --   16.41 -99.00 -90.00   78
 12  \w     39.00  92.00   1.00   12.31    --   16.41 178.00 150.00   53
 13  \w    -90.00  -3.00   1.00   12.31    --  -17.27 -37.00 120.00   87
;
_diffrn_measurement_device 'four-circle diffractometer'
_diffrn_measurement_device_type 'Xcalibur, Eos'
_diffrn_measurement_method '\w scans'
_diffrn_orient_matrix_type 'CrysAlisPro convention (1999,Acta A55,543-557)'
_diffrn_orient_matrix_UB_11 0.0165921000
_diffrn_orient_matrix_UB_12 -0.0510573000
_diffrn_orient_matrix_UB_13 -0.0246528000
_diffrn_orient_matrix_UB_21 -0.0270031000
_diffrn_orient_matrix_UB_22 0.0115308000
_diffrn_orient_matrix_UB_23 -0.0595407000
_diffrn_orient_matrix_UB_31 0.0663245000
_diffrn_orient_matrix_UB_32 0.0380995000
_diffrn_orient_matrix_UB_33 0.0066793000
_diffrn_radiation_monochromator graphite
_diffrn_radiation_probe x-ray
_diffrn_radiation_type 'Mo K\a'
_diffrn_radiation_wavelength 0.71073
_diffrn_reflns_av_R_equivalents 0.0249
_diffrn_reflns_av_unetI/netI 0.0230
_diffrn_reflns_Laue_measured_fraction_full 0.999
_diffrn_reflns_Laue_measured_fraction_max 0.894
_diffrn_reflns_limit_h_max 13
_diffrn_reflns_limit_h_min -13
_diffrn_reflns_limit_k_max 14
_diffrn_reflns_limit_k_min -14
_diffrn_reflns_limit_l_max 14
_diffrn_reflns_limit_l_min -15
_diffrn_reflns_number 26149
_diffrn_reflns_point_group_measured_fraction_full 0.999
_diffrn_reflns_point_group_measured_fraction_max 0.894
_diffrn_reflns_theta_full 25.242
_diffrn_reflns_theta_max 28.588
_diffrn_reflns_theta_min 2.357
_diffrn_source 'fine-focus sealed X-ray tube'
_diffrn_source_type 'Enhance (Mo) X-ray Source'
_exptl_absorpt_coefficient_mu 11.775
_exptl_absorpt_correction_T_max 1.00000
_exptl_absorpt_correction_T_min 0.21306
_exptl_absorpt_correction_type multi-scan
_exptl_absorpt_process_details
;
CrysAlisPro 1.171.40.53 (Rigaku Oxford Diffraction, 2019)
Empirical absorption correction using spherical harmonics,
 implemented in SCALE3 ABSPACK scaling algorithm.
;
_exptl_crystal_colour 'clear light yellow'
_exptl_crystal_colour_lustre clear
_exptl_crystal_colour_modifier light
_exptl_crystal_colour_primary yellow
_exptl_crystal_density_diffrn 2.245
_exptl_crystal_description plate
_exptl_crystal_F_000 824
_exptl_crystal_size_max 0.1
_exptl_crystal_size_mid 0.03
_exptl_crystal_size_min 0.03
_refine_diff_density_max 0.876
_refine_diff_density_min -0.792
_refine_diff_density_rms 0.112
_refine_ls_extinction_method none
_refine_ls_goodness_of_fit_ref 1.066
_refine_ls_hydrogen_treatment constr
_refine_ls_matrix_type full
_refine_ls_number_parameters 329
_refine_ls_number_reflns 5927
_refine_ls_number_restraints 74
_refine_ls_restrained_S_all 1.064
_refine_ls_R_factor_all 0.0218
_refine_ls_R_factor_gt 0.0182
_refine_ls_shift/su_max 0.001
_refine_ls_shift/su_mean 0.000
_refine_ls_structure_factor_coef Fsqd
_refine_ls_weighting_details 'w=1/[\s^2^(Fo^2^)+(0.0194P)^2^+0.7240P] where P=(Fo^2^+2Fc^2^)/3'
_refine_ls_weighting_scheme calc
_refine_ls_wR_factor_gt 0.0404
_refine_ls_wR_factor_ref 0.0419
_reflns_Friedel_coverage 0.000
_reflns_number_gt 5512
_reflns_number_total 5927
_reflns_threshold_expression 'I > 2\s(I)'
_cod_data_source_file d3nj01411h2.cif
_cod_data_source_block ibo_92_lt_2
_cod_database_code 7062580
_shelx_shelxl_version_number 2018/3
_shelx_space_group_comment
;
The symmetry employed for this shelxl refinement is uniquely defined
by the following loop, which should always be used as a source of
symmetry information in preference to the above space-group names.
They are only intended as comments.
;
_shelx_estimated_absorpt_t_max 0.719
_shelx_estimated_absorpt_t_min 0.386
_reflns_odcompleteness_completeness 52.53
_reflns_odcompleteness_iscentric 1
_reflns_odcompleteness_theta 25.63
_olex2_refinement_description
;
1. Fixed Uiso
 At 1.2 times of:
  All C(H) groups, All C(H,H) groups, All N(H) groups
 At 1.5 times of:
  All C(H,H,H) groups
2. Restrained distances
 S1A-C5
 1.72 with sigma of 0.001
 S1-C5
 1.72 with sigma of 0.001
 S21-C25
 1.72 with sigma of 0.001
 S21A-C25
 1.72 with sigma of 0.001
 C24-C25
 1.36 with sigma of 0.001
 C4-C5
 1.36 with sigma of 0.001
 C4A-C5
 1.36 with sigma of 0.001
 S1A-C2A
 1.7 with sigma of 0.002
 S21-C22 \\sim S21A-C22A
 with sigma of 0.02
 S21-C26 \\sim S21A-C26
 with sigma of 0.04
 S1-C2 \\sim S1A-C2A
 with sigma of 0.02
 C4-C2 \\sim C4A-C2A
 with sigma of 0.04
 C4-C3 \\sim C4A-C3A
 with sigma of 0.02
 C4-C6 \\sim C4A-C6
 with sigma of 0.04
 C2-C3 \\sim C2A-C3A
 with sigma of 0.02
 S1-C4 \\sim S1A-C4A
 with sigma of 0.04
 S1-C6 \\sim S1A-C6
 with sigma of 0.04
 S1-C3 \\sim S1A-C3A
 with sigma of 0.04
3. Restrained planarity
 C25, S21A, C22A, C23, C24
 with sigma of 0.1
 S21, C25, C24, C23, C22
 with sigma of 0.1
4. Rigid bond restraints
 C4, C5, S1, C2, C3
 with sigma for 1-2 distances of 0.01 and sigma for 1-3 distances of 0.01
 H23a, C3A, S1A, S21A, C22A, C2A, H22A, C4A
 with sigma for 1-2 distances of 0.01 and sigma for 1-3 distances of 0.01
5. Uiso/Uaniso restraints and constraints
S1 \\sim C3 \\sim C22 \\sim S21 \\sim C2 \\sim H23 \\sim H22 \\sim C4 \\sim C5:
within 1.7A with sigma of 0.04 and sigma for terminal atoms of 0.08 within 1.7A
C4A \\sim S1A \\sim C2A \\sim C3A: within 1.7A with sigma of 0.04 and sigma for
terminal atoms of 0.08 within 1.7A
6. Others
 Fixed Sof: S1(0.5) S21(0.5) H23(0.5) H23a(0.5) C4(0.5) H4(0.5) C2(0.5)
 H2(0.5) C22(0.5) H22(0.5) C3(0.5) H3(0.5) S21A(0.5) C22A(0.5) H22A(0.5)
 C4A(0.5) H4A(0.5) S1A(0.5) C2A(0.5) H2A(0.5) C3A(0.5) H3A(0.5)
7.a Aromatic/amide H refined with riding coordinates:
 N10(H10), N30(H30), N28(H28), N8(H8), C23(H23), C23(H23a), C24(H24), C4(H4),
 C2(H2), C22(H22), C3(H3), C22A(H22A), C4A(H4A), C2A(H2A), C3A(H3A)
7.b Idealised Me refined as rotating group:
 C11(H11a,H11b,H11c), C31(H31a,H31b,H31c), C26'(H26a,H26b,H26c), C6'(H6'a,H6'b,
 H6'c)
;
_olex2_date_sample_data_collection 2022-10-11
_olex2_submission_special_instructions 'No special instructions were received'
_oxdiff_exptl_absorpt_empirical_details
;
Empirical correction (ABSPACK) includes:
- Absorption correction using spherical harmonics
- Frame scaling
;
_oxdiff_exptl_absorpt_empirical_full_max 3.378
_oxdiff_exptl_absorpt_empirical_full_min 0.660

loop_
_space_group_symop_operation_xyz
'x, y, z'
'-x, -y, -z'

loop_
_atom_site_label
_atom_site_type_symbol
_atom_site_fract_x
_atom_site_fract_y
_atom_site_fract_z
_atom_site_U_iso_or_equiv
_atom_site_adp_type
_atom_site_occupancy
_atom_site_site_symmetry_order
_atom_site_calc_flag
_atom_site_refinement_flags_posn
_atom_site_refinement_flags_adp
_atom_site_refinement_flags_occupancy
_atom_site_disorder_assembly
_atom_site_disorder_group
Bi1 Bi 0.35785(2) 0.46589(2) 0.59378(2) 0.01262(4) Uani 1 1 d . . . . .
Br1 Br 0.49943(3) 0.69000(2) 0.52324(3) 0.01900(6) Uani 1 1 d . . . . .
Br2 Br 0.27511(3) 0.62042(2) 0.72763(3) 0.01754(6) Uani 1 1 d . . . . .
Br3 Br 0.25297(3) 0.26150(2) 0.66992(3) 0.01739(6) Uani 1 1 d . . . . .
S1 S 0.7016(6) 0.0710(5) 1.04465(16) 0.0242(8) Uani 0.5 1 d D U P A 1
S21 S 0.0755(5) 0.8847(7) 0.17120(12) 0.0185(7) Uani 0.5 1 d D . P B 1
N10 N 0.6920(3) 0.4558(2) 0.9751(2) 0.0258(6) Uani 1 1 d . . . . .
H10 H 0.708350 0.395531 1.011829 0.031 Uiso 1 1 calc R U . . .
N27 N 0.1040(2) 0.71683(19) 0.3367(2) 0.0167(5) Uani 1 1 d . . . . .
N30 N 0.0485(2) 0.4975(2) 0.2153(2) 0.0172(5) Uani 1 1 d . . . . .
H30 H 0.048910 0.563619 0.183900 0.021 Uiso 1 1 calc R U . . .
C11 C 0.7201(4) 0.5745(3) 1.0518(3) 0.0332(8) Uani 1 1 d . . . . .
H11A H 0.771139 0.638644 1.020644 0.050 Uiso 1 1 calc R U . . .
H11B H 0.775631 0.574883 1.135850 0.050 Uiso 1 1 calc R U . . .
H11C H 0.632303 0.589460 1.050311 0.050 Uiso 1 1 calc R U . . .
N28 N 0.1123(2) 0.62302(19) 0.3997(2) 0.0172(5) Uani 1 1 d . . . . .
H28 H 0.135050 0.636141 0.479655 0.021 Uiso 1 1 calc R U . . .
N8 N 0.6196(2) 0.31848(19) 0.7975(2) 0.0199(5) Uani 1 1 d . . . . .
H8 H 0.592948 0.299435 0.717328 0.024 Uiso 1 1 calc R U . . .
N7 N 0.6379(2) 0.2318(2) 0.8688(3) 0.0227(6) Uani 1 1 d . . . . .
C29 C 0.0845(3) 0.5106(2) 0.3344(3) 0.0153(6) Uani 1 1 d . . . . .
C9 C 0.6442(3) 0.4330(2) 0.8556(3) 0.0162(6) Uani 1 1 d . . . . .
C31 C 0.0078(3) 0.3814(2) 0.1313(3) 0.0214(6) Uani 1 1 d . . . . .
H31A H 0.086593 0.347360 0.146285 0.032 Uiso 1 1 calc R U . . .
H31B H -0.021103 0.394162 0.047024 0.032 Uiso 1 1 calc R U . . .
H31C H -0.069399 0.324477 0.144063 0.032 Uiso 1 1 calc R U . . .
C26' C 0.1647(4) 0.8549(3) 0.5342(3) 0.0281(7) Uani 1 1 d . . . . .
H26A H 0.244701 0.826864 0.574063 0.042 Uiso 1 1 calc R U . . .
H26B H 0.085834 0.814681 0.556822 0.042 Uiso 1 1 calc R U . . .
H26C H 0.187943 0.943514 0.560472 0.042 Uiso 1 1 calc R U . . .
C23 C 0.1416(4) 1.1085(3) 0.2730(3) 0.0332(8) Uani 1 1 d . . . . .
H23 H 0.152364 1.193764 0.285691 0.040 Uiso 0.5 1 calc R U P C 1
H23A H 0.177649 1.194429 0.283807 0.040 Uiso 0.5 1 calc R U P D 2
C25 C 0.1173(3) 0.91925(18) 0.32704(12) 0.0176(6) Uani 1 1 d D . . . .
C26 C 0.1275(3) 0.8239(2) 0.3985(3) 0.0185(6) Uani 1 1 d D . . . .
C24 C 0.1571(3) 1.04226(18) 0.3670(3) 0.0271(7) Uani 1 1 d D . . . .
H24 H 0.192308 1.079736 0.451015 0.033 Uiso 1 1 calc R U . . .
C6' C 0.5388(3) 0.0782(3) 0.6755(3) 0.0351(9) Uani 1 1 d . . . . .
H6'A H 0.450216 0.096965 0.645453 0.053 Uiso 1 1 calc R U . . .
H6'B H 0.523437 -0.010020 0.654082 0.053 Uiso 1 1 calc R U . . .
H6'C H 0.602439 0.120826 0.637917 0.053 Uiso 1 1 calc R U . . .
C4 C 0.587(2) -0.0918(3) 0.8466(10) 0.027(3) Uani 0.5 1 d D U P A 1
H4 H 0.544967 -0.130380 0.762888 0.032 Uiso 0.5 1 calc R U P A 1
C5 C 0.6229(3) 0.0306(2) 0.88867(14) 0.0288(8) Uani 1 1 d D U . . .
C6 C 0.6008(3) 0.1194(3) 0.8125(3) 0.0261(7) Uani 1 1 d D . . . .
S9 S 0.62134(7) 0.54634(6) 0.77491(7) 0.01830(15) Uani 1 1 d . . . . .
S29 S 0.09498(7) 0.39088(6) 0.40789(7) 0.01708(14) Uani 1 1 d . . . . .
C2 C 0.683(3) -0.0796(10) 1.0555(12) 0.021(3) Uani 0.5 1 d D U P A 1
H2 H 0.711621 -0.106806 1.130299 0.026 Uiso 0.5 1 calc R U P A 1
C22 C 0.1076(14) 1.0336(10) 0.1550(16) 0.019(2) Uani 0.5 1 d D U P B 1
H22 H 0.103771 1.061989 0.081252 0.023 Uiso 0.5 1 calc R U P B 1
C3 C 0.622(3) -0.1542(10) 0.9448(12) 0.025(3) Uani 0.5 1 d D U P A 1
H3 H 0.603761 -0.240402 0.933506 0.030 Uiso 0.5 1 calc R U P A 1
S21A S 0.0408(5) 0.8825(8) 0.17064(12) 0.0378(14) Uani 0.5 1 d D U P B 2
C22A C 0.0717(16) 1.0359(12) 0.1705(18) 0.037(4) Uani 0.5 1 d D U P B 2
H22A H 0.038423 1.065379 0.097828 0.044 Uiso 0.5 1 calc R U P B 2
C4A C 0.580(2) -0.0932(2) 0.8711(14) 0.061(5) Uani 0.5 1 d D U P A 2
H4A H 0.522506 -0.142916 0.793715 0.073 Uiso 0.5 1 calc R U P A 2
S1A S 0.7205(7) 0.0841(5) 1.04098(19) 0.0524(18) Uani 0.5 1 d D U P A 2
C2A C 0.706(3) -0.0571(9) 1.0756(17) 0.053(5) Uani 0.5 1 d D U P A 2
H2A H 0.748999 -0.072407 1.154134 0.064 Uiso 0.5 1 calc R U P A 2
C3A C 0.626(2) -0.1435(12) 0.9775(15) 0.055(5) Uani 0.5 1 d D U P A 2
H3A H 0.603181 -0.228353 0.978101 0.066 Uiso 0.5 1 calc R U P A 2

loop_
_atom_site_aniso_label
_atom_site_aniso_U_11
_atom_site_aniso_U_22
_atom_site_aniso_U_33
_atom_site_aniso_U_23
_atom_site_aniso_U_13
_atom_site_aniso_U_12
Bi1 0.01148(5) 0.01390(5) 0.01250(6) 0.00329(4) 0.00461(4) 0.00277(4)
Br1 0.02492(15) 0.01560(13) 0.01895(16) 0.00305(11) 0.01260(12) 0.00389(10)
Br2 0.01784(14) 0.01928(13) 0.01818(16) 0.00391(11) 0.00825(12) 0.00744(10)
Br3 0.02130(14) 0.01513(13) 0.01775(16) 0.00456(10) 0.01002(12) 0.00395(10)
S1 0.0466(16) 0.0141(13) 0.0145(13) 0.0075(9) 0.0141(13) 0.0066(10)
S21 0.0188(15) 0.0126(10) 0.0185(13) 0.0018(8) 0.0007(8) 0.0023(12)
N10 0.0454(17) 0.0174(12) 0.0213(15) 0.0082(10) 0.0122(13) 0.0180(11)
N27 0.0161(12) 0.0139(11) 0.0212(14) 0.0050(9) 0.0067(10) 0.0052(9)
N30 0.0190(12) 0.0150(11) 0.0187(14) 0.0055(9) 0.0058(10) 0.0065(9)
C11 0.060(2) 0.0242(16) 0.0203(19) 0.0048(13) 0.0134(17) 0.0208(16)
N28 0.0208(12) 0.0150(11) 0.0155(13) 0.0041(9) 0.0062(10) 0.0044(9)
N8 0.0204(12) 0.0134(11) 0.0232(15) 0.0027(10) 0.0026(11) 0.0066(9)
N7 0.0194(13) 0.0145(12) 0.0337(17) 0.0082(10) 0.0060(12) 0.0069(9)
C29 0.0101(13) 0.0162(13) 0.0196(16) 0.0048(11) 0.0050(12) 0.0033(10)
C9 0.0136(13) 0.0149(13) 0.0215(17) 0.0051(11) 0.0050(12) 0.0072(10)
C31 0.0253(16) 0.0215(14) 0.0140(16) -0.0006(11) 0.0035(13) 0.0069(12)
C26' 0.0400(19) 0.0176(14) 0.0213(18) 0.0018(12) 0.0105(15) -0.0005(13)
C23 0.048(2) 0.0137(14) 0.032(2) 0.0033(13) 0.0035(17) 0.0113(14)
C25 0.0157(14) 0.0181(13) 0.0192(16) 0.0025(11) 0.0051(12) 0.0067(11)
C26 0.0149(14) 0.0174(13) 0.0231(17) 0.0027(11) 0.0084(12) 0.0024(11)
C24 0.0361(18) 0.0194(15) 0.0229(18) -0.0011(12) 0.0069(15) 0.0094(13)
C6' 0.0272(17) 0.0176(15) 0.047(2) -0.0047(14) -0.0013(16) 0.0061(13)
C4 0.036(9) 0.018(5) 0.019(4) 0.000(3) -0.003(4) 0.014(5)
C5 0.0193(16) 0.0202(15) 0.046(2) 0.0093(14) 0.0062(15) 0.0094(12)
C6 0.0140(14) 0.0167(14) 0.045(2) 0.0044(13) 0.0062(14) 0.0061(11)
S9 0.0169(3) 0.0133(3) 0.0196(4) 0.0046(3) -0.0002(3) 0.0030(3)
S29 0.0156(3) 0.0146(3) 0.0177(4) 0.0051(3) 0.0021(3) 0.0022(2)
C2 0.029(7) 0.007(3) 0.027(4) 0.004(3) 0.009(4) 0.005(5)
C22 0.022(5) 0.016(4) 0.023(6) 0.007(3) 0.009(4) 0.007(3)
C3 0.034(7) 0.013(4) 0.023(4) -0.002(3) 0.001(4) 0.011(4)
S21A 0.053(3) 0.0186(13) 0.0235(15) 0.0018(10) -0.0101(10) 0.008(2)
C22A 0.069(12) 0.025(4) 0.022(6) 0.010(3) 0.014(7) 0.024(6)
C4A 0.017(6) 0.024(6) 0.134(13) 0.037(6) 0.010(10) 0.002(5)
S1A 0.082(3) 0.0264(19) 0.095(4) 0.0419(17) 0.070(2) 0.032(2)
C2A 0.055(14) 0.030(6) 0.106(13) 0.041(8) 0.054(11) 0.022(8)
C3A 0.032(10) 0.024(6) 0.130(16) 0.042(7) 0.039(12) 0.017(7)

loop_
_atom_type_symbol
_atom_type_description
_atom_type_scat_dispersion_real
_atom_type_scat_dispersion_imag
_atom_type_scat_source
C C 0.0033 0.0016 'International Tables Vol C Tables 4.2.6.8 and 6.1.1.4'
H H 0.0000 0.0000 'International Tables Vol C Tables 4.2.6.8 and 6.1.1.4'
Bi Bi -4.1077 10.2566 'International Tables Vol C Tables 4.2.6.8 and 6.1.1.4'
Br Br -0.2901 2.4595 'International Tables Vol C Tables 4.2.6.8 and 6.1.1.4'
N N 0.0061 0.0033 'International Tables Vol C Tables 4.2.6.8 and 6.1.1.4'
S S 0.1246 0.1234 'International Tables Vol C Tables 4.2.6.8 and 6.1.1.4'

loop_
_geom_angle_atom_site_label_1
_geom_angle_atom_site_label_2
_geom_angle_atom_site_label_3
_geom_angle
_geom_angle_site_symmetry_1
_geom_angle_site_symmetry_3
_geom_angle_publ_flag
Br1 Bi1 Br1 91.719(7) . 2_666 ?
Br2 Bi1 Br1 85.401(8) . . ?
Br2 Bi1 Br1 170.134(9) . 2_666 ?
Br2 Bi1 Br3 96.411(9) . . ?
Br2 Bi1 S9 88.433(17) . . ?
Br2 Bi1 S29 91.480(16) . . ?
Br3 Bi1 Br1 174.717(9) . . ?
Br3 Bi1 Br1 85.669(8) . 2_666 ?
Br3 Bi1 S9 98.692(15) . . ?
Br3 Bi1 S29 83.069(15) . . ?
S9 Bi1 Br1 76.362(15) . . ?
S9 Bi1 Br1 81.716(16) . 2_666 ?
S9 Bi1 S29 178.236(19) . . ?
S29 Bi1 Br1 98.349(16) . 2_666 ?
S29 Bi1 Br1 101.874(15) . . ?
Bi1 Br1 Bi1 88.282(7) . 2_666 ?
C2 S1 C5 90.9(5) . . ?
C22 S21 C25 94.4(7) . . ?
C11 N10 H10 117.7 . . ?
C9 N10 H10 117.7 . . ?
C9 N10 C11 124.6(2) . . ?
C26 N27 N28 117.7(3) . . ?
C29 N30 H30 117.7 . . ?
C29 N30 C31 124.6(2) . . ?
C31 N30 H30 117.7 . . ?
N10 C11 H11A 109.5 . . ?
N10 C11 H11B 109.5 . . ?
N10 C11 H11C 109.5 . . ?
H11A C11 H11B 109.5 . . ?
H11A C11 H11C 109.5 . . ?
H11B C11 H11C 109.5 . . ?
N27 N28 H28 121.2 . . ?
C29 N28 N27 117.5(2) . . ?
C29 N28 H28 121.2 . . ?
N7 N8 H8 121.4 . . ?
C9 N8 H8 121.4 . . ?
C9 N8 N7 117.1(3) . . ?
C6 N7 N8 117.0(3) . . ?
N30 C29 N28 117.8(2) . . ?
N30 C29 S29 122.6(2) . . ?
N28 C29 S29 119.6(2) . . ?
N10 C9 N8 117.8(2) . . ?
N10 C9 S9 121.5(2) . . ?
N8 C9 S9 120.6(2) . . ?
N30 C31 H31A 109.5 . . ?
N30 C31 H31B 109.5 . . ?
N30 C31 H31C 109.5 . . ?
H31A C31 H31B 109.5 . . ?
H31A C31 H31C 109.5 . . ?
H31B C31 H31C 109.5 . . ?
H26A C26' H26B 109.5 . . ?
H26A C26' H26C 109.5 . . ?
H26B C26' H26C 109.5 . . ?
C26 C26' H26A 109.5 . . ?
C26 C26' H26B 109.5 . . ?
C26 C26' H26C 109.5 . . ?
C24 C23 H23 123.6 . . ?
C24 C23 H23A 125.2 . . ?
C24 C23 C22 112.8(5) . . ?
C22 C23 H23 123.6 . . ?
C22A C23 H23A 125.2 . . ?
C22A C23 C24 109.7(6) . . ?
C26 C25 S21 120.1(3) . . ?
C26 C25 S21A 120.6(3) . . ?
C24 C25 S21 110.4(3) . . ?
C24 C25 C26 128.7(2) . . ?
C24 C25 S21A 110.7(3) . . ?
N27 C26 C26' 125.0(3) . . ?
N27 C26 C25 115.2(3) . . ?
C25 C26 C26' 119.8(2) . . ?
C23 C24 H24 123.1 . . ?
C25 C24 C23 113.9(3) . . ?
C25 C24 H24 123.1 . . ?
H6'A C6' H6'B 109.5 . . ?
H6'A C6' H6'C 109.5 . . ?
H6'B C6' H6'C 109.5 . . ?
C6 C6' H6'A 109.5 . . ?
C6 C6' H6'B 109.5 . . ?
C6 C6' H6'C 109.5 . . ?
C5 C4 H4 124.6 . . ?
C5 C4 C3 110.9(7) . . ?
C3 C4 H4 124.6 . . ?
C4 C5 S1 112.8(5) . . ?
C4 C5 C6 124.7(5) . . ?
C6 C5 S1 122.5(3) . . ?
C6 C5 S1A 117.7(3) . . ?
C4A C5 C6 135.1(7) . . ?
C4A C5 S1A 107.2(7) . . ?
N7 C6 C6' 124.3(3) . . ?
N7 C6 C5 116.1(3) . . ?
C5 C6 C6' 119.6(2) . . ?
C9 S9 Bi1 108.62(10) . . ?
C29 S29 Bi1 105.96(9) . . ?
S1 C2 H2 124.2 . . ?
C3 C2 S1 111.7(8) . . ?
C3 C2 H2 124.2 . . ?
S21 C22 H22 126.1 . . ?
C23 C22 S21 107.8(9) . . ?
C23 C22 H22 126.1 . . ?
C4 C3 H3 123.2 . . ?
C2 C3 C4 113.7(9) . . ?
C2 C3 H3 123.2 . . ?
C22A S21A C25 88.1(7) . . ?
C23 C22A S21A 116.7(11) . . ?
C23 C22A H22A 121.6 . . ?
S21A C22A H22A 121.6 . . ?
C5 C4A H4A 122.3 . . ?
C5 C4A C3A 115.3(10) . . ?
C3A C4A H4A 122.3 . . ?
C5 S1A C2A 94.6(7) . . ?
S1A C2A H2A 124.6 . . ?
C3A C2A S1A 110.7(9) . . ?
C3A C2A H2A 124.6 . . ?
C4A C3A H3A 124.0 . . ?
C2A C3A C4A 112.1(10) . . ?
C2A C3A H3A 124.0 . . ?

loop_
_geom_bond_atom_site_label_1
_geom_bond_atom_site_label_2
_geom_bond_distance
_geom_bond_site_symmetry_2
_geom_bond_publ_flag
Bi1 Br1 3.0685(3) 2_666 ?
Bi1 Br1 2.9940(3) . ?
Bi1 Br2 2.7156(3) . ?
Bi1 Br3 2.7170(3) . ?
Bi1 S9 2.8026(7) . ?
Bi1 S29 2.8221(7) . ?
S1 C5 1.7187(10) . ?
S1 C2 1.720(9) . ?
S21 C25 1.7201(10) . ?
S21 C22 1.709(10) . ?
N10 H10 0.8800 . ?
N10 C11 1.462(4) . ?
N10 C9 1.308(4) . ?
N27 N28 1.378(3) . ?
N27 C26 1.286(3) . ?
N30 H30 0.8800 . ?
N30 C29 1.312(4) . ?
N30 C31 1.456(3) . ?
C11 H11A 0.9800 . ?
C11 H11B 0.9800 . ?
C11 H11C 0.9800 . ?
N28 H28 0.8800 . ?
N28 C29 1.346(3) . ?
N8 H8 0.8800 . ?
N8 N7 1.381(3) . ?
N8 C9 1.343(3) . ?
N7 C6 1.295(4) . ?
C29 S29 1.711(3) . ?
C9 S9 1.713(3) . ?
C31 H31A 0.9800 . ?
C31 H31B 0.9800 . ?
C31 H31C 0.9800 . ?
C26' H26A 0.9800 . ?
C26' H26B 0.9800 . ?
C26' H26C 0.9800 . ?
C26' C26 1.497(4) . ?
C23 H23 0.9500 . ?
C23 H23A 0.9500 . ?
C23 C24 1.398(4) . ?
C23 C22 1.441(16) . ?
C23 C22A 1.277(19) . ?
C25 C26 1.456(3) . ?
C25 C24 1.3603(10) . ?
C25 S21A 1.7198(10) . ?
C24 H24 0.9500 . ?
C6' H6'A 0.9800 . ?
C6' H6'B 0.9800 . ?
C6' H6'C 0.9800 . ?
C6' C6 1.509(5) . ?
C4 H4 0.9500 . ?
C4 C5 1.3606(10) . ?
C4 C3 1.424(10) . ?
C5 C6 1.443(4) . ?
C5 C4A 1.3603(10) . ?
C5 S1A 1.7216(10) . ?
C2 H2 0.9500 . ?
C2 C3 1.349(10) . ?
C22 H22 0.9500 . ?
C3 H3 0.9500 . ?
S21A C22A 1.717(10) . ?
C22A H22A 0.9500 . ?
C4A H4A 0.9500 . ?
C4A C3A 1.432(12) . ?
S1A C2A 1.701(2) . ?
C2A H2A 0.9500 . ?
C2A C3A 1.334(13) . ?
C3A H3A 0.9500 . ?

loop_
_geom_torsion_atom_site_label_1
_geom_torsion_atom_site_label_2
_geom_torsion_atom_site_label_3
_geom_torsion_atom_site_label_4
_geom_torsion
_geom_torsion_site_symmetry_1
_geom_torsion_site_symmetry_2
_geom_torsion_site_symmetry_3
_geom_torsion_site_symmetry_4
_geom_torsion_publ_flag
S1 C5 C6 N7 -3.1(5) . . . . ?
S1 C5 C6 C6' 176.3(4) . . . . ?
S1 C2 C3 C4 0(3) . . . . ?
S21 C25 C26 N27 0.3(4) . . . . ?
S21 C25 C26 C26' 179.6(3) . . . . ?
S21 C25 C24 C23 5.9(4) . . . . ?
N10 C9 S9 Bi1 -132.6(2) . . . . ?
N27 N28 C29 N30 -1.4(4) . . . . ?
N27 N28 C29 S29 179.35(18) . . . . ?
N30 C29 S29 Bi1 129.2(2) . . . . ?
C11 N10 C9 N8 -178.1(3) . . . . ?
C11 N10 C9 S9 5.1(4) . . . . ?
N28 N27 C26 C26' 0.6(4) . . . . ?
N28 N27 C26 C25 179.9(2) . . . . ?
N28 C29 S29 Bi1 -51.6(2) . . . . ?
N8 N7 C6 C6' -0.4(4) . . . . ?
N8 N7 C6 C5 179.0(2) . . . . ?
N8 C9 S9 Bi1 50.7(2) . . . . ?
N7 N8 C9 N10 4.3(4) . . . . ?
N7 N8 C9 S9 -178.84(18) . . . . ?
C9 N8 N7 C6 173.2(3) . . . . ?
C31 N30 C29 N28 -176.5(2) . . . . ?
C31 N30 C29 S29 2.7(4) . . . . ?
C25 S21 C22 C23 -4.1(7) . . . . ?
C25 S21A C22A C23 5.3(8) . . . . ?
C26 N27 N28 C29 178.5(2) . . . . ?
C26 C25 C24 C23 175.6(3) . . . . ?
C26 C25 S21A C22A 179.0(4) . . . . ?
C24 C23 C22 S21 8.1(9) . . . . ?
C24 C23 C22A S21A -9.9(9) . . . . ?
C24 C25 C26 N27 -168.5(3) . . . . ?
C24 C25 C26 C26' 10.9(4) . . . . ?
C24 C25 S21A C22A 1.2(5) . . . . ?
C4 C5 C6 N7 178.2(13) . . . . ?
C4 C5 C6 C6' -2.4(13) . . . . ?
C5 S1 C2 C3 1(2) . . . . ?
C5 C4 C3 C2 -1(3) . . . . ?
C5 C4A C3A C2A -1(3) . . . . ?
C5 S1A C2A C3A -2(3) . . . . ?
C6 C5 C4A C3A -178.3(12) . . . . ?
C6 C5 S1A C2A 179.6(13) . . . . ?
C2 S1 C5 C4 -1.6(16) . . . . ?
C2 S1 C5 C6 179.6(11) . . . . ?
C22 S21 C25 C26 -171.5(5) . . . . ?
C22 S21 C25 C24 -0.9(5) . . . . ?
C22 C23 C24 C25 -9.3(7) . . . . ?
C3 C4 C5 S1 2(2) . . . . ?
C3 C4 C5 C6 -179.5(13) . . . . ?
S21A C25 C26 N27 14.2(4) . . . . ?
S21A C25 C26 C26' -166.4(3) . . . . ?
S21A C25 C24 C23 -6.9(4) . . . . ?
C22A C23 C24 C25 10.7(7) . . . . ?
C4A C5 C6 N7 166.6(16) . . . . ?
C4A C5 C6 C6' -14.0(16) . . . . ?
C4A C5 S1A C2A 1.8(18) . . . . ?
S1A C5 C6 N7 -10.5(5) . . . . ?
S1A C5 C6 C6' 169.0(4) . . . . ?
S1A C5 C4A C3A -1(2) . . . . ?
S1A C2A C3A C4A 2(3) . . . . ?
